data_4506700
loop_
_publ_author_name
'Deng, Ji-Hua'
'Zhong, Di-Chang'
'Luo, Xu-Zhong'
'Liu, Hui-Jin'
'Lu, Tong-Bu'

_publ_section_title
;
 2-Propyl-4,5-dicarboxylate-imidazole (H3PIDC) Based Cadmium(II)
 Coordination Compounds Stabilized by Supramolecular Interactions: From
 Mononuclear and Tetranuclear Oligomers to One-Dimensional (1D) Chain
 and Two-Dimensional (2D) Layer Polymers
;
_journal_issue 10
_journal_name_full 'Crystal Growth &amp; Design'
_journal_page_first 4861
_journal_paper_doi 10.1021/cg300678h
_journal_volume 12
_journal_year 2012
_chemical_formula_sum 'C16 H18 Cd N4 O8'
_chemical_formula_weight 506.74
_chemical_name_systematic
; 
 ? 
;
_space_group_IT_number 14
_symmetry_cell_setting monoclinic
_symmetry_space_group_name_Hall '-P 2yn'
_symmetry_space_group_name_H-M 'P 1 21/n 1'
_atom_sites_solution_hydrogens geom
_atom_sites_solution_primary direct
_atom_sites_solution_secondary difmap
_audit_creation_method SHELXL-97
_cell_angle_alpha 90.00
_cell_angle_beta 91.735(5)
_cell_angle_gamma 90.00
_cell_formula_units_Z 2
_cell_length_a 8.342(2)
_cell_length_b 10.217(3)
_cell_length_c 11.334(3)
_cell_measurement_reflns_used 2005
_cell_measurement_temperature 173(2)
_cell_measurement_theta_max 26.99
_cell_measurement_theta_min 2.68
_cell_volume 965.6(4)
_computing_cell_refinement 'Bruker SMART'
_computing_data_collection 'Bruker SMART'
_computing_data_reduction 'Bruker SAINT'
_computing_molecular_graphics 'Bruker SHELXTL'
_computing_publication_material 'Bruker SHELXTL'
_computing_structure_refinement 'SHELXL-97 (Sheldrick, 1997)'
_computing_structure_solution 'SHELXS-97 (Sheldrick, 1990)'
_diffrn_ambient_temperature 173(2)
_diffrn_measured_fraction_theta_full 0.987
_diffrn_measured_fraction_theta_max 0.987
_diffrn_measurement_device_type 'CCD area detector'
_diffrn_measurement_method 'phi and omega scans'
_diffrn_radiation_monochromator graphite
_diffrn_radiation_source 'fine-focus sealed tube'
_diffrn_radiation_type MoK\a
_diffrn_radiation_wavelength 0.71073
_diffrn_reflns_av_R_equivalents 0.0224
_diffrn_reflns_av_sigmaI/netI 0.0290
_diffrn_reflns_limit_h_max 9
_diffrn_reflns_limit_h_min -9
_diffrn_reflns_limit_k_max 10
_diffrn_reflns_limit_k_min -12
_diffrn_reflns_limit_l_max 13
_diffrn_reflns_limit_l_min -12
_diffrn_reflns_number 4087
_diffrn_reflns_theta_full 24.99
_diffrn_reflns_theta_max 24.99
_diffrn_reflns_theta_min 2.68
_diffrn_standards_decay_% 0
_diffrn_standards_interval_count 0
_diffrn_standards_interval_time 0
_diffrn_standards_number 0
_exptl_absorpt_coefficient_mu 1.184
_exptl_absorpt_correction_T_max 0.7977
_exptl_absorpt_correction_T_min 0.7329
_exptl_absorpt_correction_type multi-scan
_exptl_absorpt_process_details 'SADABS (sheldrick, 1996)'
_exptl_crystal_colour colorless
_exptl_crystal_density_diffrn 1.743
_exptl_crystal_density_method 'not measured'
_exptl_crystal_description block
_exptl_crystal_F_000 508
_exptl_crystal_size_max 0.28
_exptl_crystal_size_mid 0.22
_exptl_crystal_size_min 0.20
_refine_diff_density_max 0.750
_refine_diff_density_min -0.552
_refine_diff_density_rms 0.088
_refine_ls_extinction_method none
_refine_ls_goodness_of_fit_ref 1.052
_refine_ls_hydrogen_treatment constr
_refine_ls_matrix_type full
_refine_ls_number_parameters 144
_refine_ls_number_reflns 1679
_refine_ls_number_restraints 10
_refine_ls_restrained_S_all 1.122
_refine_ls_R_factor_all 0.0390
_refine_ls_R_factor_gt 0.0279
_refine_ls_shift/su_max 0.000
_refine_ls_shift/su_mean 0.000
_refine_ls_structure_factor_coef Fsqd
_refine_ls_weighting_details 'calc w=1/[\s^2^(Fo^2^)+(0.0356P)^2^+1.3756P] where P=(Fo^2^+2Fc^2^)/3'
_refine_ls_weighting_scheme calc
_refine_ls_wR_factor_gt 0.0663
_refine_ls_wR_factor_ref 0.0717
_reflns_number_gt 1321
_reflns_number_total 1679
_reflns_threshold_expression >2sigma(I)
_cod_data_source_file cg300678h_si_002.cif
_cod_data_source_block 6
_cod_depositor_comments
;
The following automatic conversions were performed:

'_symmetry_cell_setting' value 'Monoclinic' changed to 'monoclinic'
according to /home/saulius/struct/CIF-dictionaries/cif_core.dic
dictionary named 'cif_core.dic' version 2.4.2 from 2011-04-26.

Automatic conversion script
Id: cif_fix_values 1891 2012-01-12 08:04:46Z andrius 
;
_cod_original_cell_volume 965.5(4)
_cod_original_sg_symbol_H-M P2(1)/n
_cod_database_code 4506700

loop_
_symmetry_equiv_pos_as_xyz
'x, y, z'
'-x+1/2, y+1/2, -z+1/2'
'-x, -y, -z'
'x-1/2, -y-1/2, z-1/2'

loop_
_atom_site_label
_atom_site_type_symbol
_atom_site_fract_x
_atom_site_fract_y
_atom_site_fract_z
_atom_site_U_iso_or_equiv
_atom_site_adp_type
_atom_site_occupancy
_atom_site_symmetry_multiplicity
_atom_site_calc_flag
_atom_site_refinement_flags
_atom_site_disorder_assembly
_atom_site_disorder_group
Cd1 Cd 1.0000 1.0000 1.0000 0.01584(14) Uani 1 2 d S . .
O2 O 1.4254(3) 0.7738(3) 0.9315(2) 0.0269(6) Uani 1 1 d . . .
O1 O 1.2408(3) 0.8827(3) 1.0291(2) 0.0236(6) Uani 1 1 d . . .
N2 N 1.0469(4) 0.7808(3) 0.6673(3) 0.0227(7) Uani 1 1 d . A .
H2 H 1.0216 0.7543 0.5953 0.027 Uiso 1 1 calc R . .
C1 C 1.1776(4) 0.8222(4) 0.8326(3) 0.0159(8) Uani 1 1 d . . .
N1 N 1.0264(4) 0.8734(3) 0.8404(3) 0.0181(7) Uani 1 1 d . A .
C3 C 1.1923(4) 0.7637(4) 0.7244(3) 0.0178(8) Uani 1 1 d . . .
C5 C 0.9479(5) 0.8458(4) 0.7405(3) 0.0237(9) Uani 1 1 d . . .
C2 C 1.2880(5) 0.8285(4) 0.9387(3) 0.0211(8) Uani 1 1 d . . .
O3 O 1.4552(3) 0.6762(3) 0.7353(2) 0.0279(7) Uani 1 1 d . . .
H3 H 1.4454 0.7144 0.8003 0.042 Uiso 1 1 calc R . .
O4 O 1.3096(3) 0.6505(3) 0.5702(2) 0.0244(6) Uani 1 1 d . . .
C4 C 1.3266(4) 0.6925(4) 0.6710(3) 0.0189(8) Uani 1 1 d . . .
C6 C 0.7760(5) 0.8768(5) 0.7151(4) 0.0423(13) Uani 0.554(11) 1 d PD A 1
H6A H 0.7244 0.9033 0.7889 0.051 Uiso 0.554(11) 1 calc PR A 1
H6B H 0.7202 0.7979 0.6841 0.051 Uiso 0.554(11) 1 calc PR A 1
C7 C 0.7607(12) 0.9916(10) 0.6213(12) 0.063(3) Uani 0.554(11) 1 d PD A 1
H7A H 0.8121 1.0712 0.6548 0.075 Uiso 0.554(11) 1 calc PR A 1
H7B H 0.8194 0.9667 0.5501 0.075 Uiso 0.554(11) 1 calc PR A 1
C8 C 0.5859(11) 1.0234(9) 0.5850(11) 0.063(3) Uani 0.554(11) 1 d PDU A 1
H8A H 0.5366 0.9471 0.5461 0.094 Uiso 0.554(11) 1 calc PR A 1
H8B H 0.5835 1.0978 0.5303 0.094 Uiso 0.554(11) 1 calc PR A 1
H8C H 0.5261 1.0457 0.6553 0.094 Uiso 0.554(11) 1 calc PR A 1
C6' C 0.7760(5) 0.8768(5) 0.7151(4) 0.0423(13) Uani 0.446(11) 1 d PD A 2
H6'1 H 0.7397 0.8176 0.6505 0.051 Uiso 0.446(11) 1 calc PR A 2
H6'2 H 0.7171 0.8505 0.7858 0.051 Uiso 0.446(11) 1 calc PR A 2
C7' C 0.7203(12) 1.0055(8) 0.6836(8) 0.032(2) Uani 0.446(11) 1 d PD A 2
H7'1 H 0.7568 1.0712 0.7427 0.038 Uiso 0.446(11) 1 calc PR A 2
H7'2 H 0.6018 1.0081 0.6759 0.038 Uiso 0.446(11) 1 calc PR A 2
C8' C 0.7963(12) 1.0289(10) 0.5657(8) 0.032(2) Uani 0.446(11) 1 d PD A 2
H8'1 H 0.9125 1.0160 0.5740 0.048 Uiso 0.446(11) 1 calc PR A 2
H8'2 H 0.7741 1.1187 0.5396 0.048 Uiso 0.446(11) 1 calc PR A 2
H8'3 H 0.7516 0.9672 0.5073 0.048 Uiso 0.446(11) 1 calc PR A 2

loop_
_atom_site_aniso_label
_atom_site_aniso_U_11
_atom_site_aniso_U_22
_atom_site_aniso_U_33
_atom_site_aniso_U_23
_atom_site_aniso_U_13
_atom_site_aniso_U_12
Cd1 0.0157(2) 0.0194(2) 0.01257(19) -0.00301(16) 0.00334(13) -0.00231(18)
O2 0.0177(14) 0.0412(17) 0.0213(14) 0.0010(12) -0.0046(11) 0.0107(13)
O1 0.0232(15) 0.0342(16) 0.0132(13) 0.0013(11) -0.0026(11) 0.0037(12)
N2 0.0193(17) 0.0309(18) 0.0176(16) -0.0105(14) -0.0054(13) 0.0035(14)
C1 0.0125(19) 0.0198(19) 0.0157(18) 0.0013(15) 0.0053(15) 0.0014(15)
N1 0.0152(16) 0.0213(17) 0.0179(15) -0.0045(13) 0.0000(12) 0.0018(13)
C3 0.0157(18) 0.0212(19) 0.0162(18) -0.0006(15) -0.0019(14) 0.0019(15)
C5 0.018(2) 0.028(2) 0.025(2) -0.0083(16) -0.0033(16) 0.0044(17)
C2 0.024(2) 0.023(2) 0.0158(19) 0.0070(15) -0.0039(16) 0.0001(17)
O3 0.0205(15) 0.0394(17) 0.0239(15) -0.0045(13) 0.0003(12) 0.0115(13)
O4 0.0273(15) 0.0272(15) 0.0186(14) -0.0021(11) -0.0004(11) 0.0056(12)
C4 0.019(2) 0.020(2) 0.018(2) 0.0043(15) 0.0017(16) 0.0040(16)
C6 0.022(2) 0.065(3) 0.040(3) -0.031(2) -0.011(2) 0.012(2)
C7 0.043(4) 0.049(4) 0.094(5) -0.004(3) -0.023(4) 0.003(3)
C8 0.043(4) 0.049(4) 0.094(5) -0.004(3) -0.023(4) 0.003(3)
C6' 0.022(2) 0.065(3) 0.040(3) -0.031(2) -0.011(2) 0.012(2)
C7' 0.024(4) 0.031(4) 0.039(4) -0.007(3) -0.010(3) 0.007(3)
C8' 0.024(4) 0.031(4) 0.039(4) -0.007(3) -0.010(3) 0.007(3)

loop_
_atom_type_symbol
_atom_type_description
_atom_type_scat_dispersion_real
_atom_type_scat_dispersion_imag
_atom_type_scat_source
C C 0.0033 0.0016 'International Tables Vol C Tables 4.2.6.8 and 6.1.1.4'
H H 0.0000 0.0000 'International Tables Vol C Tables 4.2.6.8 and 6.1.1.4'
N N 0.0061 0.0033 'International Tables Vol C Tables 4.2.6.8 and 6.1.1.4'
O O 0.0106 0.0060 'International Tables Vol C Tables 4.2.6.8 and 6.1.1.4'
Cd Cd -0.8075 1.2024 'International Tables Vol C Tables 4.2.6.8 and 6.1.1.4'

loop_
_geom_angle_atom_site_label_1
_geom_angle_atom_site_label_2
_geom_angle_atom_site_label_3
_geom_angle
_geom_angle_site_symmetry_1
_geom_angle_site_symmetry_3
N1 Cd1 N1 180.000(1) . 3_777
N1 Cd1 O1 73.44(10) . .
N1 Cd1 O1 106.56(10) 3_777 .
N1 Cd1 O1 106.56(10) . 3_777
N1 Cd1 O1 73.44(10) 3_777 3_777
O1 Cd1 O1 180.000(1) . 3_777
N1 Cd1 O4 91.18(10) . 2_756
N1 Cd1 O4 88.82(10) 3_777 2_756
O1 Cd1 O4 78.41(9) . 2_756
O1 Cd1 O4 101.59(9) 3_777 2_756
N1 Cd1 O4 88.82(10) . 4_576
N1 Cd1 O4 91.18(10) 3_777 4_576
O1 Cd1 O4 101.59(9) . 4_576
O1 Cd1 O4 78.41(9) 3_777 4_576
O4 Cd1 O4 180.000(1) 2_756 4_576
C2 O1 Cd1 113.8(2) . .
C5 N2 C3 108.6(3) . .
C5 N2 H2 125.7 . .
C3 N2 H2 125.7 . .
N1 C1 C3 109.3(3) . .
N1 C1 C2 118.5(3) . .
C3 C1 C2 132.0(3) . .
C5 N1 C1 107.2(3) . .
C5 N1 Cd1 139.3(3) . .
C1 N1 Cd1 112.7(2) . .
N2 C3 C1 105.4(3) . .
N2 C3 C4 122.7(3) . .
C1 C3 C4 131.9(3) . .
N1 C5 N2 109.5(3) . .
N1 C5 C6 124.7(3) . .
N2 C5 C6 125.8(3) . .
O1 C2 O2 123.7(3) . .
O1 C2 C1 118.8(3) . .
O2 C2 C1 117.5(3) . .
C4 O3 H3 109.5 . .
C4 O4 Cd1 118.8(2) . 2_746
O4 C4 O3 123.5(4) . .
O4 C4 C3 119.1(3) . .
O3 C4 C3 117.3(3) . .
C5 C6 C7 110.2(5) . .
C5 C6 H6A 109.6 . .
C7 C6 H6A 109.6 . .
C5 C6 H6B 109.6 . .
C7 C6 H6B 109.6 . .
H6A C6 H6B 108.1 . .
C8 C7 C6 113.1(8) . .
C8 C7 H7A 109.0 . .
C6 C7 H7A 109.0 . .
C8 C7 H7B 109.0 . .
C6 C7 H7B 109.0 . .
H7A C7 H7B 107.8 . .
C8' C7' H7'1 111.2 . .
C8' C7' H7'2 111.2 . .
H7'1 C7' H7'2 109.1 . .
C7' C8' H8'1 109.5 . .
C7' C8' H8'2 109.5 . .
H8'1 C8' H8'2 109.5 . .
C7' C8' H8'3 109.5 . .
H8'1 C8' H8'3 109.5 . .
H8'2 C8' H8'3 109.5 . .

loop_
_geom_bond_atom_site_label_1
_geom_bond_atom_site_label_2
_geom_bond_distance
_geom_bond_site_symmetry_2
Cd1 N1 2.239(3) .
Cd1 N1 2.239(3) 3_777
Cd1 O1 2.354(3) .
Cd1 O1 2.354(3) 3_777
Cd1 O4 2.366(3) 2_756
Cd1 O4 2.366(3) 4_576
O2 C2 1.279(5) .
O1 C2 1.239(4) .
N2 C5 1.361(5) .
N2 C3 1.368(5) .
N2 H2 0.8800 .
C1 N1 1.372(4) .
C1 C3 1.373(5) .
C1 C2 1.494(5) .
N1 C5 1.321(5) .
C3 C4 1.480(5) .
C5 C6 1.488(6) .
O3 C4 1.290(4) .
O3 H3 0.8400 .
O4 C4 1.225(4) .
O4 Cd1 2.366(3) 2_746
C6 C7 1.586(9) .
C6 H6A 0.9900 .
C6 H6B 0.9900 .
C7 C8 1.538(9) .
C7 H7A 0.9900 .
C7 H7B 0.9900 .
C8 H8A 0.9800 .
C8 H8B 0.9800 .
C8 H8C 0.9800 .
C7' C8' 1.515(9) .
C7' H7'1 0.9900 .
C7' H7'2 0.9900 .
C8' H8'1 0.9800 .
C8' H8'2 0.9800 .
C8' H8'3 0.9800 .
